data_1528079
loop_
_publ_author_name
'Skolozdra, R.V.'
'Komarovskaya, L.P.'
'Terletskaya, E.E.'
'Aksel'rud, L.G.'

_publ_section_title
;
 Crystal structure of Sm2 Cu4 Sn5
;
_journal_name_full Kristallografiya
_journal_page_first 492
_journal_page_last 493
_journal_volume 36
_journal_year 1991
_chemical_formula_sum 'Cu4 Sm2 Sn5'
_space_group_IT_number 107
_symmetry_space_group_name_Hall 'I 4 -2'
_symmetry_space_group_name_H-M 'I 4 m m'
_cell_angle_alpha 90
_cell_angle_beta 90
_cell_angle_gamma 90
_cell_formula_units_Z 2
_cell_length_a 4.431
_cell_length_b 4.431
_cell_length_c 25.073
_cell_volume 492.277
_citation_journal_id_ASTM KRISAJ
_cod_data_source_file Skolozdra_KRISAJ_1991_391.cif
_cod_data_source_block Cu4Sm2Sn5
_cod_original_cell_volume 492.2773
_cod_database_code 1528079

loop_
_symmetry_equiv_pos_as_xyz
x,y,z
-y,x,z
-x,-y,z
y,-x,z
-x,y,z
-y,-x,z
x,-y,z
y,x,z
x+1/2,y+1/2,z+1/2
-y+1/2,x+1/2,z+1/2
-x+1/2,-y+1/2,z+1/2
y+1/2,-x+1/2,z+1/2
-x+1/2,y+1/2,z+1/2
-y+1/2,-x+1/2,z+1/2
x+1/2,-y+1/2,z+1/2
y+1/2,x+1/2,z+1/2

loop_
_atom_site_label
_atom_site_type_symbol
_atom_site_fract_x
_atom_site_fract_y
_atom_site_fract_z
_atom_site_occupancy
_atom_site_U_iso_or_equiv
Cu2 Cu 0 0 0.444 1 0.0
Sn1 Sn 0 0 0.149 1 0.0
Cu1 Cu 0 0 0.539 1 0.0
Sm2 Sm 0 0 0.683 1 0.0
Sm1 Sm 0 0 0 1 0.0
Sn2 Sn 0 0.5 0.789 1 0.0
Sn3 Sn 0 0.5 0.901 1 0.0
Cu3 Cu 0 0.5 0.596 1 0.0
